data_4089352
loop_
_publ_author_name
'Vela, Javier'
'Zhu, Liwei'
'Flaschenriem, Christine J.'
'Brennessel, William W.'
'Lachicotte, Rene J.'
'Holland, Patrick L.'

_publ_section_title
;
 Macrocyclic Binucleating \b-Diketiminate Ligands and their Lithium,
 Aluminum, and Zinc Complexes.
;
_journal_issue 14
_journal_name_full Organometallics
_journal_page_first 3416
_journal_page_last 3423
_journal_paper_doi 10.1021/om0700258
_journal_volume 26
_journal_year 2007
_chemical_formula_moiety 'C30 H42 Al2 N4'
_chemical_formula_sum 'C30 H42 Al2 N4'
_chemical_formula_weight 512.64
_chemical_name_common holjv68
_space_group_IT_number 148
_space_group_name_Hall '-R 3'
_space_group_name_H-M_alt 'R -3 :H'
_symmetry_cell_setting trigonal
_symmetry_space_group_name_H-M 'R -3 :H'
_atom_sites_solution_hydrogens geom
_atom_sites_solution_primary direct
_atom_sites_solution_secondary difmap
_audit_creation_method SHELXL-97
_cell_angle_alpha 90.00
_cell_angle_beta 90.00
_cell_angle_gamma 120.00
_cell_formula_units_Z 9
_cell_length_a 32.194(2)
_cell_length_b 32.194(2)
_cell_length_c 8.6456(12)
_cell_measurement_reflns_used 5630
_cell_measurement_temperature 100.0(1)
_cell_measurement_theta_max 30.35
_cell_measurement_theta_min 2.19
_cell_volume 7760.2(13)
_computing_cell_refinement 'SAINT (Bruker, 2003)'
_computing_data_collection 'APEX2 (Bruker, 2004)'
_computing_data_reduction 'SAINT (Bruker, 2003)'
_computing_molecular_graphics 'SHELXTL (Bruker, 2000)'
_computing_publication_material 'SHELXTL (Bruker, 2000)'
_computing_structure_refinement 'SHELXL-97 (Sheldrick, 1997)'
_computing_structure_solution 'SHELXS-97 (Sheldrick, 1997)'
_diffrn_ambient_temperature 100.0(1)
_diffrn_measured_fraction_theta_full 0.997
_diffrn_measured_fraction_theta_max 0.997
_diffrn_measurement_device_type 'Bruker SMART APEX II CCD Platform'
_diffrn_measurement_method 'area detector, \w scans per \f'
_diffrn_radiation_monochromator graphite
_diffrn_radiation_source 'fine-focus sealed tube'
_diffrn_radiation_type MoK\a
_diffrn_radiation_wavelength 0.71073
_diffrn_reflns_av_R_equivalents 0.0522
_diffrn_reflns_av_sigmaI/netI 0.0358
_diffrn_reflns_limit_h_max 45
_diffrn_reflns_limit_h_min -45
_diffrn_reflns_limit_k_max 44
_diffrn_reflns_limit_k_min -44
_diffrn_reflns_limit_l_max 12
_diffrn_reflns_limit_l_min -12
_diffrn_reflns_number 38438
_diffrn_reflns_theta_full 30.03
_diffrn_reflns_theta_max 30.03
_diffrn_reflns_theta_min 2.19
_exptl_absorpt_coefficient_mu 0.105
_exptl_absorpt_correction_T_max 0.9834
_exptl_absorpt_correction_T_min 0.9493
_exptl_absorpt_correction_type multi-scan
_exptl_absorpt_process_details 'SADABS (Blessing, 1995)'
_exptl_crystal_colour colorless
_exptl_crystal_density_diffrn 0.987
_exptl_crystal_density_method 'not measured'
_exptl_crystal_description 'hexagonal rods'
_exptl_crystal_F_000 2484
_exptl_crystal_size_max 0.50
_exptl_crystal_size_mid 0.16
_exptl_crystal_size_min 0.16
_refine_diff_density_max 0.338
_refine_diff_density_min -0.307
_refine_diff_density_rms 0.064
_refine_ls_extinction_method none
_refine_ls_goodness_of_fit_ref 1.091
_refine_ls_hydrogen_treatment mixed
_refine_ls_matrix_type full
_refine_ls_number_parameters 187
_refine_ls_number_reflns 5045
_refine_ls_number_restraints 0
_refine_ls_restrained_S_all 1.091
_refine_ls_R_factor_all 0.0622
_refine_ls_R_factor_gt 0.0487
_refine_ls_shift/su_max 0.002
_refine_ls_shift/su_mean 0.000
_refine_ls_structure_factor_coef Fsqd
_refine_ls_weighting_details 'calc w=1/[\s^2^(Fo^2^)+(0.0756P)^2^+9.2357P] where P=(Fo^2^+2Fc^2^)/3'
_refine_ls_weighting_scheme calc
_refine_ls_wR_factor_gt 0.1503
_refine_ls_wR_factor_ref 0.1543
_reflns_number_gt 3935
_reflns_number_total 5045
_reflns_threshold_expression >2sigma(I)
_cod_data_source_file om0700258-file003.cif
_cod_data_source_block mBinAl2Me4
_cod_original_cell_volume 7760.4(13)
_cod_original_sg_symbol_H-M R-3
_cod_database_code 4089352

loop_
_symmetry_equiv_pos_as_xyz
'x, y, z'
'-y, x-y, z'
'-x+y, -x, z'
'x+2/3, y+1/3, z+1/3'
'-y+2/3, x-y+1/3, z+1/3'
'-x+y+2/3, -x+1/3, z+1/3'
'x+1/3, y+2/3, z+2/3'
'-y+1/3, x-y+2/3, z+2/3'
'-x+y+1/3, -x+2/3, z+2/3'
'-x, -y, -z'
'y, -x+y, -z'
'x-y, x, -z'
'-x+2/3, -y+1/3, -z+1/3'
'y+2/3, -x+y+1/3, -z+1/3'
'x-y+2/3, x+1/3, -z+1/3'
'-x+1/3, -y+2/3, -z+2/3'
'y+1/3, -x+y+2/3, -z+2/3'
'x-y+1/3, x+2/3, -z+2/3'

loop_
_atom_site_label
_atom_site_type_symbol
_atom_site_fract_x
_atom_site_fract_y
_atom_site_fract_z
_atom_site_U_iso_or_equiv
_atom_site_adp_type
_atom_site_occupancy
_atom_site_symmetry_multiplicity
_atom_site_calc_flag
_atom_site_refinement_flags
Al1 Al 0.136620(15) 0.866185(16) 0.58666(5) 0.02151(13) Uani 1 1 d .
N11 N 0.11894(4) 0.88928(4) 0.41133(15) 0.0226(3) Uani 1 1 d .
N21 N 0.08820(4) 0.80096(4) 0.56322(15) 0.0226(3) Uani 1 1 d .
C1 C 0.12868(7) 0.89580(6) 0.7756(2) 0.0318(4) Uani 1 1 d .
H1A H 0.1036(12) 0.8984(12) 0.775(4) 0.083(10) Uiso 1 1 d .
H1B H 0.1264(12) 0.8777(13) 0.865(4) 0.095(11) Uiso 1 1 d .
H1C H 0.1544(8) 0.9290(9) 0.791(3) 0.042(6) Uiso 1 1 d .
C2 C 0.20068(6) 0.87252(6) 0.5674(2) 0.0274(3) Uani 1 1 d .
H2A H 0.2100(9) 0.8676(9) 0.469(3) 0.053(7) Uiso 1 1 d .
H2B H 0.2281(9) 0.9030(9) 0.601(3) 0.053(7) Uiso 1 1 d .
H2C H 0.2036(7) 0.8496(7) 0.636(2) 0.033(5) Uiso 1 1 d .
C11 C 0.06752(7) 0.88683(7) 0.1968(2) 0.0380(4) Uani 1 1 d .
H11A H 0.0922 0.9207 0.1893 0.057 Uiso 0.50 1 calc PR
H11B H 0.0363 0.8842 0.2160 0.057 Uiso 0.50 1 calc PR
H11C H 0.0662 0.8705 0.0997 0.057 Uiso 0.50 1 calc PR
H11D H 0.0376 0.8629 0.1473 0.057 Uiso 0.50 1 calc PR
H11E H 0.0936 0.8994 0.1206 0.057 Uiso 0.50 1 calc PR
H11F H 0.0636 0.9131 0.2369 0.057 Uiso 0.50 1 calc PR
C21 C 0.07942(5) 0.86378(6) 0.32784(19) 0.0254(3) Uani 1 1 d .
C31 C 0.04741(5) 0.81498(6) 0.35494(19) 0.0265(3) Uani 1 1 d .
H31A H 0.0195 0.8004 0.2921 0.032 Uiso 1 1 calc R
C41 C 0.05190(5) 0.78533(5) 0.46392(18) 0.0239(3) Uani 1 1 d .
C51 C 0.01287(6) 0.73320(6) 0.4651(2) 0.0315(4) Uani 1 1 d .
H51A H 0.0196 0.7161 0.5460 0.047 Uiso 0.50 1 calc PR
H51B H 0.0118 0.7188 0.3643 0.047 Uiso 0.50 1 calc PR
H51C H -0.0181 0.7310 0.4856 0.047 Uiso 0.50 1 calc PR
H51D H -0.0108 0.7278 0.3846 0.047 Uiso 0.50 1 calc PR
H51E H -0.0029 0.7251 0.5663 0.047 Uiso 0.50 1 calc PR
H51F H 0.0270 0.7129 0.4450 0.047 Uiso 0.50 1 calc PR
C12 C 0.09021(6) 0.76696(5) 0.67243(18) 0.0270(3) Uani 1 1 d .
H12A H 0.0585 0.7484 0.7227 0.032 Uiso 1 1 calc R
H12B H 0.1138 0.7855 0.7542 0.032 Uiso 1 1 calc R
C22 C 0.10354(5) 0.73193(5) 0.60325(18) 0.0241(3) Uani 1 1 d .
C32 C 0.13641(5) 0.74538(5) 0.48267(18) 0.0230(3) Uani 1 1 d .
H32A H 0.1498 0.7766 0.4396 0.028 Uiso 1 1 calc R
C42 C 0.14998(5) 0.71357(5) 0.42432(18) 0.0238(3) Uani 1 1 d .
C52 C 0.13055(6) 0.66798(6) 0.4897(2) 0.0301(4) Uani 1 1 d .
H52A H 0.1400 0.6462 0.4520 0.036 Uiso 1 1 calc R
C62 C 0.09772(6) 0.65429(6) 0.6088(2) 0.0332(4) Uani 1 1 d .
H62A H 0.0845 0.6231 0.6523 0.040 Uiso 1 1 calc R
C72 C 0.08387(6) 0.68601(5) 0.66547(19) 0.0291(3) Uani 1 1 d .
H72A H 0.0610 0.6763 0.7466 0.035 Uiso 1 1 calc R
C82 C 0.14981(6) 0.94075(5) 0.37903(19) 0.0264(3) Uani 1 1 d .
H82A H 0.1693 0.9563 0.4723 0.032 Uiso 1 1 calc R
H82B H 0.1290 0.9548 0.3611 0.032 Uiso 1 1 calc R

loop_
_atom_site_aniso_label
_atom_site_aniso_U_11
_atom_site_aniso_U_22
_atom_site_aniso_U_33
_atom_site_aniso_U_23
_atom_site_aniso_U_13
_atom_site_aniso_U_12
Al1 0.0171(2) 0.0193(2) 0.0239(2) -0.00033(16) -0.00067(16) 0.00594(17)
N11 0.0202(6) 0.0199(6) 0.0270(7) -0.0014(5) -0.0006(5) 0.0095(5)
N21 0.0190(6) 0.0199(6) 0.0242(6) -0.0009(5) 0.0020(5) 0.0063(5)
C1 0.0288(8) 0.0272(8) 0.0299(9) -0.0052(6) 0.0003(7) 0.0070(7)
C2 0.0196(7) 0.0252(7) 0.0339(9) 0.0022(6) -0.0028(6) 0.0085(6)
C11 0.0406(10) 0.0367(9) 0.0431(10) -0.0057(8) -0.0158(8) 0.0241(8)
C21 0.0227(7) 0.0285(7) 0.0292(8) -0.0043(6) -0.0027(6) 0.0160(6)
C31 0.0162(6) 0.0294(8) 0.0320(8) -0.0058(6) -0.0032(6) 0.0100(6)
C41 0.0168(6) 0.0232(7) 0.0280(8) -0.0043(6) 0.0036(5) 0.0071(5)
C51 0.0196(7) 0.0252(7) 0.0397(9) -0.0054(7) 0.0020(6) 0.0037(6)
C12 0.0293(8) 0.0224(7) 0.0232(7) 0.0020(6) 0.0037(6) 0.0084(6)
C22 0.0244(7) 0.0184(6) 0.0229(7) 0.0009(5) -0.0028(5) 0.0057(5)
C32 0.0251(7) 0.0154(6) 0.0241(7) 0.0021(5) -0.0017(5) 0.0069(5)
C42 0.0247(7) 0.0183(6) 0.0261(7) -0.0003(5) -0.0063(6) 0.0091(5)
C52 0.0337(8) 0.0183(7) 0.0363(9) 0.0005(6) -0.0071(7) 0.0116(6)
C62 0.0358(9) 0.0181(7) 0.0365(9) 0.0071(6) -0.0053(7) 0.0066(6)
C72 0.0270(7) 0.0209(7) 0.0278(8) 0.0048(6) -0.0015(6) 0.0033(6)
C82 0.0293(7) 0.0197(7) 0.0310(8) -0.0017(6) -0.0021(6) 0.0130(6)

loop_
_atom_type_symbol
_atom_type_description
_atom_type_scat_dispersion_real
_atom_type_scat_dispersion_imag
_atom_type_scat_source
C C 0.0033 0.0016 'International Tables Vol C Tables 4.2.6.8 and 6.1.1.4'
H H 0.0000 0.0000 'International Tables Vol C Tables 4.2.6.8 and 6.1.1.4'
N N 0.0061 0.0033 'International Tables Vol C Tables 4.2.6.8 and 6.1.1.4'
Al Al 0.0645 0.0514 'International Tables Vol C Tables 4.2.6.8 and 6.1.1.4'

loop_
_geom_angle_atom_site_label_1
_geom_angle_atom_site_label_2
_geom_angle_atom_site_label_3
_geom_angle
_geom_angle_site_symmetry_1
_geom_angle_site_symmetry_3
N11 Al1 N21 96.14(6) . .
N11 Al1 C1 109.62(8) . .
N21 Al1 C1 112.95(7) . .
N11 Al1 C2 113.25(7) . .
N21 Al1 C2 110.03(7) . .
C1 Al1 C2 113.64(8) . .
C21 N11 C82 119.42(13) . .
C21 N11 Al1 125.01(11) . .
C82 N11 Al1 115.28(10) . .
C41 N21 C12 119.35(13) . .
C41 N21 Al1 124.57(11) . .
C12 N21 Al1 115.91(10) . .
Al1 C1 H1A 114(2) . .
Al1 C1 H1B 112(2) . .
H1A C1 H1B 106(3) . .
Al1 C1 H1C 113.3(13) . .
H1A C1 H1C 103(2) . .
H1B C1 H1C 109(2) . .
Al1 C2 H2A 117.4(15) . .
Al1 C2 H2B 116.7(15) . .
H2A C2 H2B 104(2) . .
Al1 C2 H2C 111.0(12) . .
H2A C2 H2C 105.1(19) . .
H2B C2 H2C 101.2(19) . .
C21 C11 H11A 109.5 . .
C21 C11 H11B 109.5 . .
H11A C11 H11B 109.5 . .
C21 C11 H11C 109.5 . .
H11A C11 H11C 109.5 . .
H11B C11 H11C 109.5 . .
C21 C11 H11D 109.5 . .
H11A C11 H11D 141.1 . .
H11B C11 H11D 56.3 . .
H11C C11 H11D 56.3 . .
C21 C11 H11E 109.5 . .
H11A C11 H11E 56.3 . .
H11B C11 H11E 141.1 . .
H11C C11 H11E 56.3 . .
H11D C11 H11E 109.5 . .
C21 C11 H11F 109.5 . .
H11A C11 H11F 56.3 . .
H11B C11 H11F 56.3 . .
H11C C11 H11F 141.1 . .
H11D C11 H11F 109.5 . .
H11E C11 H11F 109.5 . .
N11 C21 C31 122.77(15) . .
N11 C21 C11 120.33(15) . .
C31 C21 C11 116.90(14) . .
C41 C31 C21 127.46(14) . .
C41 C31 H31A 116.3 . .
C21 C31 H31A 116.3 . .
N21 C41 C31 123.20(14) . .
N21 C41 C51 120.07(15) . .
C31 C41 C51 116.72(14) . .
C41 C51 H51A 109.5 . .
C41 C51 H51B 109.5 . .
H51A C51 H51B 109.5 . .
C41 C51 H51C 109.5 . .
H51A C51 H51C 109.5 . .
H51B C51 H51C 109.5 . .
C41 C51 H51D 109.5 . .
H51A C51 H51D 141.1 . .
H51B C51 H51D 56.3 . .
H51C C51 H51D 56.3 . .
C41 C51 H51E 109.5 . .
H51A C51 H51E 56.3 . .
H51B C51 H51E 141.1 . .
H51C C51 H51E 56.3 . .
H51D C51 H51E 109.5 . .
C41 C51 H51F 109.5 . .
H51A C51 H51F 56.3 . .
H51B C51 H51F 56.3 . .
H51C C51 H51F 141.1 . .
H51D C51 H51F 109.5 . .
H51E C51 H51F 109.5 . .
N21 C12 C22 115.75(13) . .
N21 C12 H12A 108.3 . .
C22 C12 H12A 108.3 . .
N21 C12 H12B 108.3 . .
C22 C12 H12B 108.3 . .
H12A C12 H12B 107.4 . .
C32 C22 C72 119.41(15) . .
C32 C22 C12 121.22(13) . .
C72 C22 C12 119.32(14) . .
C22 C32 C42 120.78(13) . .
C22 C32 H32A 119.6 . .
C42 C32 H32A 119.6 . .
C32 C42 C52 119.08(15) . .
C32 C42 C82 122.31(13) . 16_565
C52 C42 C82 118.55(14) . 16_565
C62 C52 C42 120.45(15) . .
C62 C52 H52A 119.8 . .
C42 C52 H52A 119.8 . .
C52 C62 C72 120.22(14) . .
C52 C62 H62A 119.9 . .
C72 C62 H62A 119.9 . .
C62 C72 C22 120.04(15) . .
C62 C72 H72A 120.0 . .
C22 C72 H72A 120.0 . .
N11 C82 C42 115.80(12) . 16_565
N11 C82 H82A 108.3 . .
C42 C82 H82A 108.3 16_565 .
N11 C82 H82B 108.3 . .
C42 C82 H82B 108.3 16_565 .
H82A C82 H82B 107.4 . .

loop_
_geom_bond_atom_site_label_1
_geom_bond_atom_site_label_2
_geom_bond_distance
_geom_bond_site_symmetry_2
Al1 N11 1.8968(14) .
Al1 N21 1.8993(13) .
Al1 C1 1.9714(18) .
Al1 C2 1.9755(17) .
N11 C21 1.3301(19) .
N11 C82 1.4713(19) .
N21 C41 1.330(2) .
N21 C12 1.471(2) .
C1 H1A 0.85(3) .
C1 H1B 0.95(4) .
C1 H1C 0.98(2) .
C2 H2A 0.94(3) .
C2 H2B 0.98(3) .
C2 H2C 0.98(2) .
C11 C21 1.506(2) .
C11 H11A 0.9800 .
C11 H11B 0.9800 .
C11 H11C 0.9800 .
C11 H11D 0.9800 .
C11 H11E 0.9800 .
C11 H11F 0.9800 .
C21 C31 1.402(2) .
C31 C41 1.399(2) .
C31 H31A 0.9500 .
C41 C51 1.512(2) .
C51 H51A 0.9800 .
C51 H51B 0.9800 .
C51 H51C 0.9800 .
C51 H51D 0.9800 .
C51 H51E 0.9800 .
C51 H51F 0.9800 .
C12 C22 1.516(2) .
C12 H12A 0.9900 .
C12 H12B 0.9900 .
C22 C32 1.391(2) .
C22 C72 1.393(2) .
C32 C42 1.393(2) .
C32 H32A 0.9500 .
C42 C52 1.395(2) .
C42 C82 1.514(2) 16_565
C52 C62 1.381(3) .
C52 H52A 0.9500 .
C62 C72 1.392(3) .
C62 H62A 0.9500 .
C72 H72A 0.9500 .
C82 C42 1.514(2) 16_565
C82 H82A 0.9900 .
C82 H82B 0.9900 .

loop_
_geom_torsion_atom_site_label_1
_geom_torsion_atom_site_label_2
_geom_torsion_atom_site_label_3
_geom_torsion_atom_site_label_4
_geom_torsion
_geom_torsion_site_symmetry_1
_geom_torsion_site_symmetry_4
N21 Al1 N11 C21 8.90(13) . .
C1 Al1 N11 C21 -108.14(13) . .
C2 Al1 N11 C21 123.80(13) . .
N21 Al1 N11 C82 -177.43(10) . .
C1 Al1 N11 C82 65.53(12) . .
C2 Al1 N11 C82 -62.53(12) . .
N11 Al1 N21 C41 -9.46(13) . .
C1 Al1 N21 C41 104.89(14) . .
C2 Al1 N21 C41 -126.96(13) . .
N11 Al1 N21 C12 175.24(11) . .
C1 Al1 N21 C12 -70.41(13) . .
C2 Al1 N21 C12 57.75(12) . .
C82 N11 C21 C31 -177.86(14) . .
Al1 N11 C21 C31 -4.4(2) . .
C82 N11 C21 C11 2.7(2) . .
Al1 N11 C21 C11 176.16(12) . .
N11 C21 C31 C41 -2.9(3) . .
C11 C21 C31 C41 176.56(16) . .
C12 N21 C41 C31 -179.22(14) . .
Al1 N21 C41 C31 5.6(2) . .
C12 N21 C41 C51 0.7(2) . .
Al1 N21 C41 C51 -174.43(11) . .
C21 C31 C41 N21 2.2(3) . .
C21 C31 C41 C51 -177.74(15) . .
C41 N21 C12 C22 73.19(18) . .
Al1 N21 C12 C22 -111.26(13) . .
N21 C12 C22 C32 35.4(2) . .
N21 C12 C22 C72 -147.06(14) . .
C72 C22 C32 C42 -0.3(2) . .
C12 C22 C32 C42 177.21(14) . .
C22 C32 C42 C52 -0.7(2) . .
C22 C32 C42 C82 176.59(14) . 16_565
C32 C42 C52 C62 1.1(2) . .
C82 C42 C52 C62 -176.35(15) 16_565 .
C42 C52 C62 C72 -0.3(3) . .
C52 C62 C72 C22 -0.8(3) . .
C32 C22 C72 C62 1.1(2) . .
C12 C22 C72 C62 -176.51(15) . .
C21 N11 C82 C42 -79.81(18) . 16_565
Al1 N11 C82 C42 106.14(13) . 16_565
